data_2311841
loop_
_publ_author_name
'Rojek, Tomasz'
'Lis, Tadeusz'
'Matczak-Jon, Ewa'

_publ_section_title
;
 Dicyclohexylammonium bromoacetate: a low molecular mass organogelator
 with a one-dimensional secondary ammonium monocarboxylate (SAM) synthon.
;
_journal_issue 'Pt 7'
_journal_name_full 'Acta crystallographica. Section C, Structural chemistry'
_journal_page_first 593
_journal_page_last 597
_journal_paper_doi 10.1107/S2053229615011018
_journal_volume 71
_journal_year 2015
_chemical_formula_moiety 'C12 H24 N +, C2 H2 Br O2 -'
_chemical_formula_sum 'C14 H26 Br N O2'
_chemical_formula_weight 320.27
_chemical_name_systematic
;
Dicyclohexylammonium bromoacetate
;
_space_group_crystal_system monoclinic
_space_group_IT_number 14
_space_group_name_Hall '-P 2ybc'
_space_group_name_H-M_alt 'P 1 21/c 1'
_atom_sites_solution_hydrogens mixed
_audit_creation_method SHELXL-2014
_cell_angle_alpha 90
_cell_angle_beta 100.38(2)
_cell_angle_gamma 90
_cell_formula_units_Z 4
_cell_length_a 8.847(3)
_cell_length_b 17.679(6)
_cell_length_c 9.564(3)
_cell_measurement_reflns_used 7011
_cell_measurement_temperature 100(2)
_cell_measurement_theta_max 29
_cell_measurement_theta_min 3
_cell_volume 1471.4(8)
_computing_cell_refinement
;
CrysAlis PRO (Agilent, 2011)
;
_computing_data_collection
;
CrysAlis PRO (Agilent, 2011)
;
_computing_data_reduction
;
CrysAlis PRO (Agilent, 2011)
;
_computing_publication_material
;
SHELXL2014 (Sheldrick, 2015)
;
_computing_structure_refinement
;
SHELXL2014 (Sheldrick, 2015)
;
_computing_structure_solution
;
SHELXS97 (Sheldrick, 2008)
;
_diffrn_ambient_temperature 100(2)
_diffrn_measured_fraction_theta_full 0.999
_diffrn_measured_fraction_theta_max 0.933
_diffrn_measurement_device_type 'Kuma KM-4 diffractometer with a CCD camera'
_diffrn_measurement_method \w
_diffrn_radiation_type MoK\a
_diffrn_radiation_wavelength 0.71073
_diffrn_reflns_av_R_equivalents 0.0280
_diffrn_reflns_limit_h_max 11
_diffrn_reflns_limit_h_min -11
_diffrn_reflns_limit_k_max 22
_diffrn_reflns_limit_k_min -23
_diffrn_reflns_limit_l_max 11
_diffrn_reflns_limit_l_min -12
_diffrn_reflns_number 9495
_diffrn_reflns_theta_full 25.500
_diffrn_reflns_theta_max 28.601
_diffrn_reflns_theta_min 3.110
_exptl_absorpt_coefficient_mu 2.790
_exptl_absorpt_correction_T_max 0.605
_exptl_absorpt_correction_T_min 0.290
_exptl_absorpt_correction_type analytical
_exptl_absorpt_process_details
;
[CrysAlis RED (Oxford Diffraction, 2010), based on expressions derived
by Clark & Reid (1995)]
;
_exptl_crystal_colour colorless
_exptl_crystal_density_diffrn 1.446
_exptl_crystal_description block
_exptl_crystal_F_000 672
_exptl_crystal_size_max 0.50
_exptl_crystal_size_mid 0.50
_exptl_crystal_size_min 0.25
_refine_diff_density_max 0.490
_refine_diff_density_min -0.558
_refine_ls_extinction_method none
_refine_ls_goodness_of_fit_ref 1.058
_refine_ls_hydrogen_treatment mixed
_refine_ls_matrix_type full
_refine_ls_number_parameters 171
_refine_ls_number_reflns 3512
_refine_ls_number_restraints 0
_refine_ls_restrained_S_all 1.058
_refine_ls_R_factor_all 0.0392
_refine_ls_R_factor_gt 0.0325
_refine_ls_shift/su_max 0.000
_refine_ls_shift/su_mean 0.000
_refine_ls_structure_factor_coef Fsqd
_refine_ls_weighting_details 'w=1/[\s^2^(Fo^2^)+(0.0650P)^2^] where P=(Fo^2^+2Fc^2^)/3'
_refine_ls_weighting_scheme calc
_refine_ls_wR_factor_gt 0.0917
_refine_ls_wR_factor_ref 0.0939
_reflns_number_gt 2944
_reflns_number_total 3512
_reflns_threshold_expression I>2\s(I)
_cod_data_source_file ku3159sup1.cif
_cod_data_source_block I
_cod_original_sg_symbol_H-M 'P 21/c'
_cod_database_code 2311841
_shelx_space_group_comment
;
The symmetry employed for this shelxl refinement is uniquely defined
by the following loop, which should always be used as a source of
symmetry information in preference to the above space-group names.
They are only intended as comments.
;
_shelx_estimated_absorpt_t_min 0.281
_shelx_estimated_absorpt_t_max 0.542
_shelxl_version_number 2.014

loop_
_space_group_symop_operation_xyz
'x, y, z'
'-x, y+1/2, -z+1/2'
'-x, -y, -z'
'x, -y-1/2, z-1/2'

loop_
_atom_site_type_symbol
_atom_site_label
_atom_site_fract_x
_atom_site_fract_y
_atom_site_fract_z
_atom_site_U_iso_or_equiv
_atom_site_adp_type
_atom_site_calc_flag
_atom_site_occupancy
Br Br1 0.23304(3) 0.08121(2) 0.10283(2) 0.02045(10) Uani d 1
O O1 0.32380(19) 0.13568(8) 0.40957(14) 0.0205(3) Uani d 1
O O2 0.34629(18) 0.25941(8) 0.36829(15) 0.0197(3) Uani d 1
C C2 0.2452(2) 0.18425(11) 0.1729(2) 0.0176(4) Uani d 1
H H2A 0.3092 0.2140 0.1181 0.021 Uiso calc 1
H H2B 0.1406 0.2064 0.1546 0.021 Uiso calc 1
C C1 0.3120(2) 0.19262(11) 0.3317(2) 0.0144(4) Uani d 1
N N1 0.42308(19) 0.12749(9) 0.69680(18) 0.0137(3) Uani d 1
H H1N 0.391(3) 0.1687(14) 0.749(3) 0.027(7) Uiso d 1
H H2N 0.396(3) 0.1376(14) 0.597(3) 0.032(7) Uiso d 1
C C11 0.3454(2) 0.05616(12) 0.7307(2) 0.0137(4) Uani d 1
H H11 0.3745 0.0463 0.8350 0.016 Uiso calc 1
C C21 0.1731(2) 0.06916(11) 0.6952(2) 0.0165(4) Uani d 1
H H21A 0.1437 0.0831 0.5937 0.020 Uiso calc 1
H H21B 0.1450 0.1117 0.7529 0.020 Uiso calc 1
C C31 0.0847(2) -0.00185(11) 0.7248(2) 0.0184(4) Uani d 1
H H31A 0.1022 -0.0112 0.8285 0.022 Uiso calc 1
H H31B -0.0266 0.0067 0.6922 0.022 Uiso calc 1
C C41 0.1346(3) -0.07146(12) 0.6497(2) 0.0205(4) Uani d 1
H H41A 0.0825 -0.1168 0.6789 0.025 Uiso calc 1
H H41B 0.1027 -0.0654 0.5456 0.025 Uiso calc 1
C C51 0.3075(3) -0.08272(10) 0.6852(2) 0.0181(4) Uani d 1
H H51A 0.3368 -0.1260 0.6300 0.022 Uiso calc 1
H H51B 0.3379 -0.0948 0.7874 0.022 Uiso calc 1
C C61 0.3931(2) -0.01174(11) 0.6509(2) 0.0161(4) Uani d 1
H H61A 0.5053 -0.0198 0.6784 0.019 Uiso calc 1
H H61B 0.3696 -0.0019 0.5473 0.019 Uiso calc 1
C C12 0.5950(2) 0.13028(11) 0.7294(2) 0.0144(4) Uani d 1
H H12 0.6362 0.0876 0.6789 0.017 Uiso calc 1
C C22 0.6552(2) 0.12221(11) 0.8895(2) 0.0157(4) Uani d 1
H H22A 0.6086 0.1617 0.9416 0.019 Uiso calc 1
H H22B 0.6252 0.0722 0.9224 0.019 Uiso calc 1
C C32 0.8300(2) 0.12990(12) 0.9213(2) 0.0175(4) Uani d 1
H H32A 0.8764 0.0866 0.8787 0.021 Uiso calc 1
H H32B 0.8661 0.1281 1.0255 0.021 Uiso calc 1
C C42 0.8837(2) 0.20376(12) 0.8628(2) 0.0182(4) Uani d 1
H H42A 0.8478 0.2471 0.9136 0.022 Uiso calc 1
H H42B 0.9974 0.2050 0.8796 0.022 Uiso calc 1
C C52 0.8217(2) 0.21107(12) 0.7040(2) 0.0183(4) Uani d 1
H H52A 0.8524 0.2606 0.6698 0.022 Uiso calc 1
H H52B 0.8667 0.1709 0.6521 0.022 Uiso calc 1
C C62 0.6473(2) 0.20447(11) 0.6732(2) 0.0163(4) Uani d 1
H H62A 0.6020 0.2472 0.7183 0.020 Uiso calc 1
H H62B 0.6101 0.2074 0.5693 0.020 Uiso calc 1

loop_
_atom_site_aniso_label
_atom_site_aniso_U_11
_atom_site_aniso_U_22
_atom_site_aniso_U_33
_atom_site_aniso_U_12
_atom_site_aniso_U_13
_atom_site_aniso_U_23
Br1 0.02770(15) 0.01755(14) 0.01514(13) -0.00290(8) 0.00129(9) -0.00297(7)
O1 0.0319(8) 0.0148(7) 0.0137(7) -0.0023(6) 0.0009(6) 0.0020(5)
O2 0.0292(8) 0.0158(7) 0.0142(7) -0.0043(6) 0.0045(6) -0.0013(5)
C2 0.0243(11) 0.0142(10) 0.0134(9) -0.0002(8) 0.0008(8) -0.0002(7)
C1 0.0136(9) 0.0172(9) 0.0125(9) -0.0003(7) 0.0029(7) 0.0004(7)
N1 0.0156(8) 0.0133(8) 0.0122(8) 0.0010(6) 0.0025(6) 0.0005(6)
C11 0.0145(9) 0.0154(9) 0.0113(9) -0.0016(8) 0.0026(7) 0.0008(7)
C21 0.0164(10) 0.0175(10) 0.0157(9) 0.0016(8) 0.0035(8) 0.0030(8)
C31 0.0177(10) 0.0212(11) 0.0164(9) -0.0012(8) 0.0033(8) -0.0001(8)
C41 0.0224(11) 0.0201(11) 0.0187(10) -0.0065(8) 0.0029(9) -0.0005(8)
C51 0.0224(11) 0.0139(10) 0.0180(10) -0.0001(8) 0.0037(9) -0.0002(7)
C61 0.0171(10) 0.0159(10) 0.0153(9) 0.0003(8) 0.0033(8) -0.0014(8)
C12 0.0146(9) 0.0154(9) 0.0125(9) -0.0014(7) 0.0010(7) -0.0009(7)
C22 0.0176(10) 0.0165(10) 0.0122(9) 0.0004(8) 0.0005(8) 0.0027(7)
C32 0.0177(10) 0.0165(10) 0.0173(9) -0.0003(8) 0.0007(8) 0.0009(8)
C42 0.0195(10) 0.0174(10) 0.0170(9) -0.0044(8) 0.0010(8) -0.0009(8)
C52 0.0193(10) 0.0205(10) 0.0151(9) -0.0046(8) 0.0033(8) -0.0016(8)
C62 0.0204(10) 0.0159(10) 0.0121(9) -0.0011(8) 0.0015(8) 0.0022(7)

loop_
_atom_type_symbol
_atom_type_description
_atom_type_scat_dispersion_real
_atom_type_scat_dispersion_imag
_atom_type_scat_source
C C 0.0033 0.0016 'International Tables Vol C Tables 4.2.6.8 and 6.1.1.4'
H H 0.0000 0.0000 'International Tables Vol C Tables 4.2.6.8 and 6.1.1.4'
N N 0.0061 0.0033 'International Tables Vol C Tables 4.2.6.8 and 6.1.1.4'
O O 0.0106 0.0060 'International Tables Vol C Tables 4.2.6.8 and 6.1.1.4'
Br Br -0.2901 2.4595 'International Tables Vol C Tables 4.2.6.8 and 6.1.1.4'

loop_
_geom_angle_atom_site_label_1
_geom_angle_atom_site_label_2
_geom_angle_atom_site_label_3
_geom_angle
C1 C2 Br1 114.87(14)
C1 C2 H2A 108.6
Br1 C2 H2A 108.6
C1 C2 H2B 108.6
Br1 C2 H2B 108.6
H2A C2 H2B 107.5
O1 C1 O2 127.20(18)
O1 C1 C2 119.33(17)
O2 C1 C2 113.45(16)
C12 N1 C11 118.10(15)
C12 N1 H1N 104.7(16)
C11 N1 H1N 109.6(15)
C12 N1 H2N 105.5(17)
C11 N1 H2N 109.1(16)
H1N N1 H2N 110(2)
N1 C11 C21 107.79(16)
N1 C11 C61 112.04(16)
C21 C11 C61 111.43(16)
N1 C11 H11 108.5
C21 C11 H11 108.5
C61 C11 H11 108.5
C11 C21 C31 111.08(16)
C11 C21 H21A 109.4
C31 C21 H21A 109.4
C11 C21 H21B 109.4
C31 C21 H21B 109.4
H21A C21 H21B 108.0
C41 C31 C21 111.92(17)
C41 C31 H31A 109.2
C21 C31 H31A 109.2
C41 C31 H31B 109.2
C21 C31 H31B 109.2
H31A C31 H31B 107.9
C51 C41 C31 111.37(17)
C51 C41 H41A 109.4
C31 C41 H41A 109.4
C51 C41 H41B 109.4
C31 C41 H41B 109.4
H41A C41 H41B 108.0
C41 C51 C61 111.21(16)
C41 C51 H51A 109.4
C61 C51 H51A 109.4
C41 C51 H51B 109.4
C61 C51 H51B 109.4
H51A C51 H51B 108.0
C11 C61 C51 110.26(16)
C11 C61 H61A 109.6
C51 C61 H61A 109.6
C11 C61 H61B 109.6
C51 C61 H61B 109.6
H61A C61 H61B 108.1
N1 C12 C62 108.51(16)
N1 C12 C22 111.18(16)
C62 C12 C22 111.07(16)
N1 C12 H12 108.7
C62 C12 H12 108.7
C22 C12 H12 108.7
C32 C22 C12 110.33(17)
C32 C22 H22A 109.6
C12 C22 H22A 109.6
C32 C22 H22B 109.6
C12 C22 H22B 109.6
H22A C22 H22B 108.1
C22 C32 C42 111.92(17)
C22 C32 H32A 109.2
C42 C32 H32A 109.2
C22 C32 H32B 109.2
C42 C32 H32B 109.2
H32A C32 H32B 107.9
C52 C42 C32 110.91(17)
C52 C42 H42A 109.5
C32 C42 H42A 109.5
C52 C42 H42B 109.5
C32 C42 H42B 109.5
H42A C42 H42B 108.0
C62 C52 C42 110.90(16)
C62 C52 H52A 109.5
C42 C52 H52A 109.5
C62 C52 H52B 109.5
C42 C52 H52B 109.5
H52A C52 H52B 108.0
C12 C62 C52 111.12(16)
C12 C62 H62A 109.4
C52 C62 H62A 109.4
C12 C62 H62B 109.4
C52 C62 H62B 109.4
H62A C62 H62B 108.0

loop_
_geom_bond_atom_site_label_1
_geom_bond_atom_site_label_2
_geom_bond_distance
Br1 C2 1.937(2)
O1 C1 1.245(2)
O2 C1 1.253(2)
C2 C1 1.534(3)
C2 H2A 0.9900
C2 H2B 0.9900
N1 C12 1.497(3)
N1 C11 1.499(2)
N1 H1N 0.96(2)
N1 H2N 0.96(3)
C11 C21 1.518(3)
C11 C61 1.523(3)
C11 H11 1.0000
C21 C31 1.532(3)
C21 H21A 0.9900
C21 H21B 0.9900
C31 C41 1.529(3)
C31 H31A 0.9900
C31 H31B 0.9900
C41 C51 1.520(3)
C41 H41A 0.9900
C41 H41B 0.9900
C51 C61 1.531(3)
C51 H51A 0.9900
C51 H51B 0.9900
C61 H61A 0.9900
C61 H61B 0.9900
C12 C62 1.521(3)
C12 C22 1.535(3)
C12 H12 1.0000
C22 C32 1.527(3)
C22 H22A 0.9900
C22 H22B 0.9900
C32 C42 1.530(3)
C32 H32A 0.9900
C32 H32B 0.9900
C42 C52 1.525(3)
C42 H42A 0.9900
C42 H42B 0.9900
C52 C62 1.522(3)
C52 H52A 0.9900
C52 H52B 0.9900
C62 H62A 0.9900
C62 H62B 0.9900

loop_
_geom_hbond_atom_site_label_D
_geom_hbond_atom_site_label_H
_geom_hbond_atom_site_label_A
_geom_hbond_site_symmetry_A
_geom_hbond_distance_DH
_geom_hbond_distance_HA
_geom_hbond_distance_DA
_geom_hbond_angle_DHA
C2 H2A O2 4_565 0.99 2.51 3.350(3) 142.0
N1 H1N O2 4_566 0.96(2) 1.80(2) 2.748(2) 172(2)
N1 H2N O1 . 0.96(3) 1.79(3) 2.733(2) 167(2)

loop_
_geom_torsion_atom_site_label_1
_geom_torsion_atom_site_label_2
_geom_torsion_atom_site_label_3
_geom_torsion_atom_site_label_4
_geom_torsion
Br1 C2 C1 O1 -14.5(2)
Br1 C2 C1 O2 166.90(14)
C12 N1 C11 C21 177.12(16)
C12 N1 C11 C61 -59.9(2)
N1 C11 C21 C31 179.09(15)
C61 C11 C21 C31 55.8(2)
C11 C21 C31 C41 -53.6(2)
C21 C31 C41 C51 53.5(2)
C31 C41 C51 C61 -55.2(2)
N1 C11 C61 C51 -178.30(16)
C21 C11 C61 C51 -57.4(2)
C41 C51 C61 C11 57.0(2)
C11 N1 C12 C62 174.60(15)
C11 N1 C12 C22 -63.0(2)
N1 C12 C22 C32 -176.65(15)
C62 C12 C22 C32 -55.7(2)
C12 C22 C32 C42 55.0(2)
C22 C32 C42 C52 -55.2(2)
C32 C42 C52 C62 55.6(2)
N1 C12 C62 C52 179.59(15)
C22 C12 C62 C52 57.1(2)
C42 C52 C62 C12 -56.9(2)
